data_4334478
loop_
_publ_author_name
'Mei Wang'
'Jason England'
'Thomas Weyherm\"uller'
'Swarna-Latha Kokatam'
'Christopher J. Pollock'
'Serena DeBeer'
'Jingmei Shen'
'Glenn P.A. Yap'
'Klaus H. Theopold'
'Karl Wieghardt'

_publ_section_title
;
 New Complexes of Chromium(III) Containing Organic \p-Radical Ligands: An
 Experimental and Density Functional Theory Study
;
_journal_name_full 'Inorganic Chemistry'
_journal_page_first 4472
_journal_page_last 4487
_journal_paper_doi 10.1021/ic302743s
_journal_volume 52
_journal_year 2013
_chemical_compound_source 'acetonitrile, diethylether'
_chemical_formula_moiety 'C24 H22 Cr N4 O4, P F6'
_chemical_formula_sum 'C24 H22 Cr F6 N4 O4 P'
_chemical_formula_weight 627.43
_chemical_name_systematic
; 
 ? 
;
_space_group_IT_number 14
_symmetry_cell_setting monoclinic
_symmetry_Int_Tables_number 14
_symmetry_space_group_name_Hall '-P 2yn'
_symmetry_space_group_name_H-M 'P 1 21/n 1'
_atom_sites_solution_hydrogens geom
_atom_sites_solution_primary direct
_atom_sites_solution_secondary difmap
_audit_block_code WGT-WM-002-01
_audit_creation_date 2012-07-19
_audit_creation_method SHELXL-97
_cell_angle_alpha 90.00
_cell_angle_beta 92.545(4)
_cell_angle_gamma 90.00
_cell_formula_units_Z 4
_cell_length_a 8.157(2)
_cell_length_b 10.131(2)
_cell_length_c 31.714(7)
_cell_measurement_reflns_used 9433
_cell_measurement_temperature 100(2)
_cell_measurement_theta_max 30.7488
_cell_measurement_theta_min 2.3864
_cell_volume 2618.2(10)
_computing_cell_refinement 'SAINT software (Bruker AXS, 2004)'
_computing_data_collection 'APEX2 (Bruker AXS, 2008)'
_computing_data_reduction 'SAINT software (Bruker AXS, 2004)'
_computing_structure_refinement 'SHELXL-97 (Sheldrick, 1997)'
_computing_structure_solution 'SHELXS-97 (Sheldrick, 1990)'
_diffrn_ambient_temperature 100(2)
_diffrn_detector_area_resol_mean 66.67
_diffrn_measured_fraction_theta_full 0.995
_diffrn_measured_fraction_theta_max 0.995
_diffrn_measurement_device_type 'Bruker-AXS Kappa Mach3 APEX-II'
_diffrn_measurement_method 'CCD \f- and \w-scans'
_diffrn_radiation_monochromator 'Incoatec Helios mirrors'
_diffrn_radiation_source '0.2 x 2mm^2^ focus rotating anode'
_diffrn_radiation_type MoK\a
_diffrn_radiation_wavelength 0.71073
_diffrn_reflns_av_R_equivalents 0.0295
_diffrn_reflns_av_sigmaI/netI 0.0156
_diffrn_reflns_limit_h_max 11
_diffrn_reflns_limit_h_min -11
_diffrn_reflns_limit_k_max 14
_diffrn_reflns_limit_k_min -14
_diffrn_reflns_limit_l_max 45
_diffrn_reflns_limit_l_min -45
_diffrn_reflns_number 73852
_diffrn_reflns_theta_full 30.84
_diffrn_reflns_theta_max 30.84
_diffrn_reflns_theta_min 2.11
_exptl_absorpt_coefficient_mu 0.580
_exptl_absorpt_correction_T_max 0.96821
_exptl_absorpt_correction_T_min 0.85859
_exptl_absorpt_correction_type gaussian
_exptl_absorpt_process_details 'SADABS (Bruker AXS, 2008)'
_exptl_crystal_colour red
_exptl_crystal_density_diffrn 1.592
_exptl_crystal_description plate
_exptl_crystal_F_000 1276
_exptl_crystal_size_max 0.26
_exptl_crystal_size_mid 0.23
_exptl_crystal_size_min 0.06
_refine_diff_density_max 0.728
_refine_diff_density_min -0.467
_refine_diff_density_rms 0.083
_refine_ls_extinction_method none
_refine_ls_goodness_of_fit_ref 1.187
_refine_ls_hydrogen_treatment constr
_refine_ls_matrix_type full
_refine_ls_number_parameters 363
_refine_ls_number_reflns 8197
_refine_ls_number_restraints 0
_refine_ls_restrained_S_all 1.187
_refine_ls_R_factor_all 0.0565
_refine_ls_R_factor_gt 0.0517
_refine_ls_shift/su_max 0.002
_refine_ls_shift/su_mean 0.000
_refine_ls_structure_factor_coef Fsqd
_refine_ls_weighting_details 'calc w=1/[\s^2^(Fo^2^)+(0.0468P)^2^+3.3155P] where P=(Fo^2^+2Fc^2^)/3'
_refine_ls_weighting_scheme calc
_refine_ls_wR_factor_gt 0.1270
_refine_ls_wR_factor_ref 0.1297
_reflns_number_gt 7491
_reflns_number_total 8197
_reflns_threshold_expression >2sigma(I)
_cod_data_source_file ic302743s_si_002_3.cif
_cod_data_source_block 3
_cod_original_sg_symbol_Hall '-p 2yn'
_cod_original_sg_symbol_H-M 'P 21/n'
_cod_database_code 4334478

loop_
_symmetry_equiv_pos_as_xyz
'x, y, z'
'-x+1/2, y+1/2, -z+1/2'
'-x, -y, -z'
'x-1/2, -y-1/2, z-1/2'

loop_
_atom_site_label
_atom_site_type_symbol
_atom_site_fract_x
_atom_site_fract_y
_atom_site_fract_z
_atom_site_U_iso_or_equiv
_atom_site_adp_type
_atom_site_occupancy
_atom_site_symmetry_multiplicity
_atom_site_calc_flag
_atom_site_refinement_flags
Cr1 Cr 0.29359(3) 0.17906(3) 0.120040(9) 0.01661(8) Uani 1 1 d .
N1 N 0.4008(2) 0.10245(18) 0.17538(5) 0.0208(3) Uani 1 1 d .
C2 C 0.4327(3) -0.0251(2) 0.18331(7) 0.0263(4) Uani 1 1 d .
H2 H 0.4119 -0.0878 0.1615 0.032 Uiso 1 1 calc R
C3 C 0.4948(3) -0.0689(3) 0.22221(7) 0.0316(5) Uani 1 1 d .
H3 H 0.5153 -0.1601 0.2270 0.038 Uiso 1 1 calc R
C4 C 0.5265(3) 0.0227(3) 0.25395(7) 0.0356(5) Uani 1 1 d .
H4 H 0.5674 -0.0050 0.2810 0.043 Uiso 1 1 calc R
C5 C 0.4980(3) 0.1543(3) 0.24579(7) 0.0315(5) Uani 1 1 d .
H5 H 0.5217 0.2185 0.2670 0.038 Uiso 1 1 calc R
C6 C 0.4342(2) 0.1928(2) 0.20615(6) 0.0238(4) Uani 1 1 d .
C7 C 0.3942(2) 0.3302(2) 0.19485(6) 0.0239(4) Uani 1 1 d .
C8 C 0.4176(3) 0.4371(3) 0.22200(7) 0.0330(5) Uani 1 1 d .
H8 H 0.4684 0.4246 0.2492 0.040 Uiso 1 1 calc R
C9 C 0.3670(3) 0.5607(3) 0.20924(8) 0.0380(6) Uani 1 1 d .
H9 H 0.3818 0.6342 0.2276 0.046 Uiso 1 1 calc R
C10 C 0.2943(3) 0.5771(2) 0.16938(8) 0.0353(5) Uani 1 1 d .
H10 H 0.2576 0.6617 0.1601 0.042 Uiso 1 1 calc R
C11 C 0.2761(3) 0.4680(2) 0.14318(7) 0.0271(4) Uani 1 1 d .
H11 H 0.2268 0.4789 0.1157 0.032 Uiso 1 1 calc R
N12 N 0.3261(2) 0.34735(17) 0.15557(5) 0.0213(3) Uani 1 1 d .
N21 N 0.29558(19) 0.00042(16) 0.08929(5) 0.0182(3) Uani 1 1 d .
C22 C 0.1705(2) -0.0856(2) 0.08721(6) 0.0233(4) Uani 1 1 d .
H22 H 0.0716 -0.0637 0.1003 0.028 Uiso 1 1 calc R
C23 C 0.1815(3) -0.2057(2) 0.06645(7) 0.0284(4) Uani 1 1 d .
H23 H 0.0914 -0.2653 0.0652 0.034 Uiso 1 1 calc R
C24 C 0.3257(3) -0.2370(2) 0.04760(7) 0.0286(4) Uani 1 1 d .
H24 H 0.3364 -0.3191 0.0335 0.034 Uiso 1 1 calc R
C25 C 0.4551(3) -0.1478(2) 0.04926(6) 0.0224(4) Uani 1 1 d .
H25 H 0.5550 -0.1679 0.0363 0.027 Uiso 1 1 calc R
C26 C 0.4360(2) -0.02914(18) 0.07006(5) 0.0171(3) Uani 1 1 d .
C27 C 0.5636(2) 0.07389(18) 0.07277(5) 0.0169(3) Uani 1 1 d .
C28 C 0.7139(2) 0.0618(2) 0.05413(6) 0.0207(3) Uani 1 1 d .
H28 H 0.7405 -0.0161 0.0392 0.025 Uiso 1 1 calc R
C29 C 0.8242(2) 0.1656(2) 0.05773(7) 0.0242(4) Uani 1 1 d .
H29 H 0.9283 0.1591 0.0456 0.029 Uiso 1 1 calc R
C30 C 0.7815(2) 0.2793(2) 0.07911(7) 0.0248(4) Uani 1 1 d .
H30 H 0.8553 0.3517 0.0815 0.030 Uiso 1 1 calc R
C31 C 0.6296(2) 0.2850(2) 0.09683(6) 0.0215(4) Uani 1 1 d .
H31 H 0.5998 0.3630 0.1113 0.026 Uiso 1 1 calc R
N32 N 0.52260(19) 0.18379(16) 0.09423(5) 0.0172(3) Uani 1 1 d .
O41 O 0.20806(17) 0.28657(15) 0.07382(4) 0.0226(3) Uani 1 1 d .
C42 C 0.2217(2) 0.2752(2) 0.03336(6) 0.0227(4) Uani 1 1 d .
O43 O 0.2507(3) 0.17301(18) 0.01550(5) 0.0383(4) Uani 1 1 d .
C44 C 0.1966(6) 0.4003(3) 0.00912(9) 0.0661(12) Uani 1 1 d .
H44A H 0.3006 0.4486 0.0086 0.099 Uiso 1 1 calc R
H44B H 0.1148 0.4548 0.0227 0.099 Uiso 1 1 calc R
H44C H 0.1578 0.3797 -0.0198 0.099 Uiso 1 1 calc R
O51 O 0.07760(17) 0.13928(16) 0.13837(4) 0.0236(3) Uani 1 1 d .
C52 C 0.0082(2) 0.1518(2) 0.17427(6) 0.0220(4) Uani 1 1 d .
O53 O 0.0643(2) 0.21562(19) 0.20427(5) 0.0316(3) Uani 1 1 d .
C54 C -0.1521(3) 0.0783(3) 0.17618(8) 0.0342(5) Uani 1 1 d .
H54A H -0.1332 -0.0161 0.1716 0.051 Uiso 1 1 calc R
H54B H -0.2297 0.1118 0.1542 0.051 Uiso 1 1 calc R
H54C H -0.1976 0.0913 0.2040 0.051 Uiso 1 1 calc R
P60 P 0.77448(7) 0.66448(6) 0.127344(18) 0.02599(12) Uani 1 1 d .
F61 F 0.91289(19) 0.58286(16) 0.10389(6) 0.0423(4) Uani 1 1 d .
F62 F 0.80262(18) 0.78597(14) 0.09618(5) 0.0349(3) Uani 1 1 d .
F63 F 0.63872(19) 0.60447(15) 0.09467(6) 0.0420(4) Uani 1 1 d .
F64 F 0.7484(2) 0.54096(18) 0.15754(5) 0.0499(4) Uani 1 1 d .
F65 F 0.9152(2) 0.72271(18) 0.15880(5) 0.0480(4) Uani 1 1 d .
F66 F 0.6365(2) 0.7461(2) 0.14946(7) 0.0609(5) Uani 1 1 d .

loop_
_atom_site_aniso_label
_atom_site_aniso_U_11
_atom_site_aniso_U_22
_atom_site_aniso_U_33
_atom_site_aniso_U_23
_atom_site_aniso_U_13
_atom_site_aniso_U_12
Cr1 0.01523(13) 0.02092(14) 0.01377(13) -0.00414(10) 0.00157(9) -0.00152(10)
N1 0.0182(7) 0.0283(8) 0.0161(7) -0.0020(6) 0.0025(5) -0.0031(6)
C2 0.0252(9) 0.0313(10) 0.0224(9) 0.0031(8) 0.0017(7) -0.0033(8)
C3 0.0315(11) 0.0381(12) 0.0254(10) 0.0109(9) 0.0023(8) -0.0007(9)
C4 0.0314(11) 0.0579(16) 0.0177(9) 0.0068(10) 0.0019(8) -0.0019(11)
C5 0.0279(10) 0.0510(14) 0.0156(9) -0.0038(9) 0.0007(7) -0.0031(9)
C6 0.0188(8) 0.0382(11) 0.0146(8) -0.0042(7) 0.0029(6) -0.0036(8)
C7 0.0203(8) 0.0338(10) 0.0181(8) -0.0085(8) 0.0051(7) -0.0058(7)
C8 0.0336(11) 0.0439(13) 0.0219(10) -0.0148(9) 0.0059(8) -0.0103(10)
C9 0.0422(13) 0.0362(12) 0.0366(12) -0.0198(10) 0.0131(10) -0.0113(10)
C10 0.0406(13) 0.0277(11) 0.0388(13) -0.0122(9) 0.0143(10) -0.0032(9)
C11 0.0291(10) 0.0250(10) 0.0276(10) -0.0068(8) 0.0073(8) 0.0005(8)
N12 0.0203(7) 0.0246(8) 0.0193(7) -0.0066(6) 0.0040(6) -0.0020(6)
N21 0.0180(7) 0.0206(7) 0.0159(7) -0.0028(6) 0.0009(5) -0.0029(6)
C22 0.0216(9) 0.0267(9) 0.0219(9) -0.0044(7) 0.0029(7) -0.0063(7)
C23 0.0302(10) 0.0257(10) 0.0294(10) -0.0065(8) 0.0026(8) -0.0127(8)
C24 0.0336(11) 0.0210(9) 0.0314(11) -0.0076(8) 0.0020(8) -0.0052(8)
C25 0.0248(9) 0.0201(8) 0.0223(9) -0.0043(7) 0.0018(7) 0.0002(7)
C26 0.0176(7) 0.0193(8) 0.0144(7) -0.0012(6) -0.0003(6) -0.0010(6)
C27 0.0164(7) 0.0203(8) 0.0139(7) -0.0010(6) -0.0003(6) -0.0009(6)
C28 0.0185(8) 0.0246(9) 0.0190(8) -0.0022(7) 0.0018(6) 0.0013(7)
C29 0.0171(8) 0.0314(10) 0.0245(9) -0.0022(8) 0.0039(7) -0.0022(7)
C30 0.0198(8) 0.0266(9) 0.0283(10) -0.0022(8) 0.0023(7) -0.0066(7)
C31 0.0210(8) 0.0212(8) 0.0222(9) -0.0033(7) 0.0016(7) -0.0025(7)
N32 0.0168(6) 0.0190(7) 0.0156(6) -0.0016(5) 0.0001(5) -0.0018(5)
O41 0.0222(6) 0.0276(7) 0.0179(6) -0.0021(5) -0.0004(5) 0.0038(5)
C42 0.0197(8) 0.0286(10) 0.0197(8) -0.0010(7) 0.0009(6) 0.0002(7)
O43 0.0630(12) 0.0313(9) 0.0213(7) -0.0037(6) 0.0086(8) 0.0084(8)
C44 0.134(4) 0.0354(15) 0.0281(13) 0.0030(11) -0.0035(17) 0.0198(19)
O51 0.0177(6) 0.0341(8) 0.0193(6) -0.0053(6) 0.0038(5) -0.0030(5)
C52 0.0185(8) 0.0268(9) 0.0209(9) 0.0005(7) 0.0033(6) 0.0016(7)
O53 0.0302(8) 0.0445(10) 0.0206(7) -0.0065(7) 0.0060(6) -0.0041(7)
C54 0.0236(10) 0.0523(15) 0.0271(10) 0.0029(10) 0.0048(8) -0.0076(10)
P60 0.0279(3) 0.0238(2) 0.0263(3) 0.0051(2) 0.0010(2) -0.0015(2)
F61 0.0365(8) 0.0327(8) 0.0583(10) -0.0019(7) 0.0096(7) 0.0035(6)
F62 0.0353(7) 0.0278(7) 0.0410(8) 0.0130(6) -0.0055(6) -0.0051(5)
F63 0.0377(8) 0.0333(8) 0.0536(9) 0.0089(7) -0.0137(7) -0.0092(6)
F64 0.0642(11) 0.0455(9) 0.0394(8) 0.0214(7) -0.0036(8) -0.0142(8)
F65 0.0606(10) 0.0504(10) 0.0314(8) 0.0037(7) -0.0172(7) -0.0147(8)
F66 0.0578(11) 0.0536(11) 0.0741(13) -0.0103(10) 0.0354(10) 0.0028(9)

loop_
_atom_type_symbol
_atom_type_description
_atom_type_scat_dispersion_real
_atom_type_scat_dispersion_imag
_atom_type_scat_source
C C 0.0033 0.0016 'International Tables Vol C Tables 4.2.6.8 and 6.1.1.4'
H H 0.0000 0.0000 'International Tables Vol C Tables 4.2.6.8 and 6.1.1.4'
N N 0.0061 0.0033 'International Tables Vol C Tables 4.2.6.8 and 6.1.1.4'
O O 0.0106 0.0060 'International Tables Vol C Tables 4.2.6.8 and 6.1.1.4'
F F 0.0171 0.0103 'International Tables Vol C Tables 4.2.6.8 and 6.1.1.4'
P P 0.1023 0.0942 'International Tables Vol C Tables 4.2.6.8 and 6.1.1.4'
Cr Cr 0.3209 0.6236 'International Tables Vol C Tables 4.2.6.8 and 6.1.1.4'

loop_
_exptl_crystal_face_index_h
_exptl_crystal_face_index_k
_exptl_crystal_face_index_l
_exptl_crystal_face_perp_dist
0.00 0.00 1.00 0.0300
0.00 0.00 -1.00 0.0300
0.00 -1.00 1.00 0.1400
1.00 2.00 0.00 0.0800
-1.00 0.00 -2.00 0.1300
1.00 0.00 2.00 0.1300
-1.00 1.00 -3.00 0.1300
0.00 1.00 -1.00 0.1000
-2.00 -1.00 -3.00 0.1500
2.00 1.00 3.00 0.1200

loop_
_geom_angle_atom_site_label_1
_geom_angle_atom_site_label_2
_geom_angle_atom_site_label_3
_geom_angle
O51 Cr1 O41 92.45(7)
O51 Cr1 N12 96.07(7)
O41 Cr1 N12 88.95(7)
O51 Cr1 N21 89.17(6)
O41 Cr1 N21 98.43(6)
N12 Cr1 N21 170.77(7)
O51 Cr1 N32 168.03(7)
O41 Cr1 N32 89.36(6)
N12 Cr1 N32 95.79(6)
N21 Cr1 N32 78.86(6)
O51 Cr1 N1 91.35(7)
O41 Cr1 N1 167.59(7)
N12 Cr1 N1 78.89(7)
N21 Cr1 N1 93.44(7)
N32 Cr1 N1 89.38(6)
C2 N1 C6 118.99(18)
C2 N1 Cr1 126.17(14)
C6 N1 Cr1 114.79(14)
N1 C2 C3 122.5(2)
C4 C3 C2 118.8(2)
C5 C4 C3 119.2(2)
C4 C5 C6 119.6(2)
N1 C6 C5 121.0(2)
N1 C6 C7 115.35(17)
C5 C6 C7 123.7(2)
N12 C7 C8 120.6(2)
N12 C7 C6 115.09(17)
C8 C7 C6 124.3(2)
C9 C8 C7 119.7(2)
C8 C9 C10 119.3(2)
C9 C10 C11 118.8(2)
N12 C11 C10 121.8(2)
C11 N12 C7 119.62(18)
C11 N12 Cr1 124.41(14)
C7 N12 Cr1 115.85(14)
C22 N21 C26 119.38(17)
C22 N21 Cr1 124.98(13)
C26 N21 Cr1 115.64(12)
N21 C22 C23 121.88(19)
C24 C23 C22 118.72(19)
C23 C24 C25 119.70(19)
C26 C25 C24 118.80(19)
N21 C26 C25 121.50(17)
N21 C26 C27 115.23(16)
C25 C26 C27 123.27(17)
N32 C27 C28 121.88(17)
N32 C27 C26 114.95(16)
C28 C27 C26 123.15(17)
C29 C28 C27 118.67(18)
C28 C29 C30 119.62(18)
C31 C30 C29 118.78(18)
N32 C31 C30 122.15(18)
C31 N32 C27 118.88(16)
C31 N32 Cr1 125.88(13)
C27 N32 Cr1 115.23(12)
C42 O41 Cr1 131.02(14)
O43 C42 O41 124.5(2)
O43 C42 C44 120.8(2)
O41 C42 C44 114.7(2)
C52 O51 Cr1 133.24(13)
O53 C52 O51 124.78(19)
O53 C52 C54 121.69(19)
O51 C52 C54 113.53(18)
F66 P60 F64 91.57(11)
F66 P60 F65 92.04(12)
F64 P60 F65 91.50(9)
F66 P60 F62 89.78(10)
F64 P60 F62 178.54(10)
F65 P60 F62 89.02(9)
F66 P60 F63 90.02(11)
F64 P60 F63 89.08(9)
F65 P60 F63 177.85(11)
F62 P60 F63 90.36(8)
F66 P60 F61 178.71(11)
F64 P60 F61 89.40(10)
F65 P60 F61 88.80(10)
F62 P60 F61 89.25(9)
F63 P60 F61 89.14(10)

loop_
_geom_bond_atom_site_label_1
_geom_bond_atom_site_label_2
_geom_bond_distance
Cr1 O51 1.9222(15)
Cr1 O41 1.9315(15)
Cr1 N12 2.0543(17)
Cr1 N21 2.0563(17)
Cr1 N32 2.0731(16)
Cr1 N1 2.0764(17)
N1 C2 1.339(3)
N1 C6 1.356(3)
C2 C3 1.386(3)
C3 C4 1.385(4)
C4 C5 1.376(4)
C5 C6 1.395(3)
C6 C7 1.470(3)
C7 N12 1.352(3)
C7 C8 1.392(3)
C8 C9 1.374(4)
C9 C10 1.382(4)
C10 C11 1.387(3)
C11 N12 1.342(3)
N21 C22 1.341(2)
N21 C26 1.355(2)
C22 C23 1.388(3)
C23 C24 1.380(3)
C24 C25 1.389(3)
C25 C26 1.383(3)
C26 C27 1.474(3)
C27 N32 1.355(2)
C27 C28 1.390(3)
C28 C29 1.385(3)
C29 C30 1.388(3)
C30 C31 1.385(3)
C31 N32 1.347(2)
O41 C42 1.298(2)
C42 O43 1.209(3)
C42 C44 1.492(4)
O51 C52 1.300(2)
C52 O53 1.223(3)
C52 C54 1.508(3)
P60 F66 1.5849(19)
P60 F64 1.5957(16)
P60 F65 1.5996(17)
P60 F62 1.6015(15)
P60 F63 1.6025(16)
P60 F61 1.6083(17)
